data_7243986
loop_
_publ_author_name
'Anwar, Shaik'
'Lin, Li-Tzu'
'Srinivasadesikan, V.'
'Gudise, Veera Babu'
'Chen, Kwunmin'

_publ_section_title
;
 [3+2] regioselective annulation reaction of 2-arylidene-1,3-indandiones
 towards synthesis of spirocyclopentenes: understanding the mechanism of
 \g-attack vs. \a-attack using DFT studies
;
_journal_issue 61
_journal_name_full 'RSC Advances'
_journal_page_first 38648
_journal_page_last 38653
_journal_paper_doi 10.1039/D1RA07165C
_journal_volume 11
_journal_year 2021
_chemical_formula_moiety 'C22 H17 Br O4'
_chemical_formula_sum 'C22 H17 Br O4'
_chemical_formula_weight 425.27
_space_group_IT_number 14
_space_group_name_Hall '-P 2yn'
_space_group_name_H-M_alt 'P 1 21/n 1'
_symmetry_cell_setting monoclinic
_symmetry_space_group_name_H-M 'P 1 21/n 1'
_atom_sites_solution_hydrogens geom
_atom_sites_solution_primary direct
_atom_sites_solution_secondary difmap
_audit_creation_method SHELXL-97
_audit_update_record
;
2021-09-17 deposited with the CCDC.	2021-11-19 downloaded from the CCDC.
;
_cell_angle_alpha 90.00
_cell_angle_beta 109.898(8)
_cell_angle_gamma 90.00
_cell_formula_units_Z 4
_cell_length_a 18.073(5)
_cell_length_b 5.5804(17)
_cell_length_c 19.888(6)
_cell_measurement_reflns_used 850
_cell_measurement_temperature 200(2)
_cell_measurement_theta_max 20.07
_cell_measurement_theta_min 2.39
_cell_volume 1886.0(10)
_computing_molecular_graphics 'Ortep-3 for Windows (Farrugia, 1997)'
_computing_publication_material 'WinGX publication routines (Farrugia, 1999)'
_computing_structure_refinement 'SHELXL-97 (Sheldrick, 1997)'
_computing_structure_solution 'SHELXS-86 (Sheldrick, 1986)'
_diffrn_ambient_temperature 200(2)
_diffrn_measured_fraction_theta_full 0.993
_diffrn_measured_fraction_theta_max 0.993
_diffrn_measurement_device_type 'Bruker APEX2'
_diffrn_radiation_monochromator graphite
_diffrn_radiation_source 'fine-focus sealed tube'
_diffrn_radiation_type MoK\a
_diffrn_radiation_wavelength 0.71073
_diffrn_reflns_av_R_equivalents 0.0750
_diffrn_reflns_av_sigmaI/netI 0.0994
_diffrn_reflns_limit_h_max 21
_diffrn_reflns_limit_h_min -20
_diffrn_reflns_limit_k_max 6
_diffrn_reflns_limit_k_min -6
_diffrn_reflns_limit_l_max 23
_diffrn_reflns_limit_l_min -23
_diffrn_reflns_number 9089
_diffrn_reflns_theta_full 25.07
_diffrn_reflns_theta_max 25.07
_diffrn_reflns_theta_min 1.87
_exptl_absorpt_coefficient_mu 2.204
_exptl_absorpt_correction_T_max 0.8978
_exptl_absorpt_correction_T_min 0.6795
_exptl_absorpt_correction_type multi-scan
_exptl_crystal_colour colorless
_exptl_crystal_density_diffrn 1.498
_exptl_crystal_density_method 'not measured'
_exptl_crystal_description prism
_exptl_crystal_F_000 864
_exptl_crystal_size_max 0.19
_exptl_crystal_size_mid 0.12
_exptl_crystal_size_min 0.05
_refine_diff_density_max 0.390
_refine_diff_density_min -0.527
_refine_diff_density_rms 0.082
_refine_ls_extinction_method none
_refine_ls_goodness_of_fit_ref 0.971
_refine_ls_hydrogen_treatment constr
_refine_ls_matrix_type full
_refine_ls_number_parameters 244
_refine_ls_number_reflns 3338
_refine_ls_number_restraints 0
_refine_ls_restrained_S_all 0.971
_refine_ls_R_factor_all 0.1029
_refine_ls_R_factor_gt 0.0502
_refine_ls_shift/su_max 0.000
_refine_ls_shift/su_mean 0.000
_refine_ls_structure_factor_coef Fsqd
_refine_ls_weighting_details 'calc w=1/[\s^2^(Fo^2^)+(0.0344P)^2^+0.0000P] where P=(Fo^2^+2Fc^2^)/3'
_refine_ls_weighting_scheme calc
_refine_ls_wR_factor_gt 0.0878
_refine_ls_wR_factor_ref 0.1052
_reflns_number_gt 2000
_reflns_number_total 3338
_reflns_threshold_expression >2sigma(I)
_cod_data_source_file d1ra07165c2.cif
_cod_data_source_block a14909
_cod_original_cell_volume 1886.1(10)
_cod_original_sg_symbol_H-M 'P 21/n'
_cod_database_code 7243986

loop_
_symmetry_equiv_pos_as_xyz
'x, y, z'
'-x+1/2, y+1/2, -z+1/2'
'-x, -y, -z'
'x-1/2, -y-1/2, z-1/2'

loop_
_atom_site_label
_atom_site_type_symbol
_atom_site_fract_x
_atom_site_fract_y
_atom_site_fract_z
_atom_site_U_iso_or_equiv
_atom_site_adp_type
_atom_site_occupancy
_atom_site_symmetry_multiplicity
_atom_site_calc_flag
_atom_site_refinement_flags
_atom_site_disorder_assembly
_atom_site_disorder_group
C1 C 0.4551(2) 1.1785(9) 0.1153(2) 0.0287(11) Uani 1 1 d . . .
C2 C 0.4936(3) 0.9637(9) 0.1341(2) 0.0326(12) Uani 1 1 d . . .
H2 H 0.5037 0.8655 0.0991 0.039 Uiso 1 1 calc R . .
C3 C 0.5176(2) 0.8931(8) 0.2052(2) 0.0254(11) Uani 1 1 d . . .
H3 H 0.5455 0.7469 0.2190 0.030 Uiso 1 1 calc R . .
C4 C 0.5015(2) 1.0313(7) 0.2562(2) 0.0224(10) Uani 1 1 d . . .
C5 C 0.4622(2) 1.2483(8) 0.2351(2) 0.0253(10) Uani 1 1 d . . .
H5 H 0.4514 1.3466 0.2697 0.030 Uiso 1 1 calc R . .
C6 C 0.4386(2) 1.3230(8) 0.1644(2) 0.0307(11) Uani 1 1 d . . .
H6 H 0.4117 1.4707 0.1502 0.037 Uiso 1 1 calc R . .
C7 C 0.5255(2) 0.9482(8) 0.3326(2) 0.0234(10) Uani 1 1 d . . .
H7 H 0.5410 0.7756 0.3348 0.028 Uiso 1 1 calc R . .
C8 C 0.4605(2) 0.9749(7) 0.3643(2) 0.0230(10) Uani 1 1 d . . .
C9 C 0.3871(3) 0.8363(8) 0.3330(2) 0.0305(11) Uani 1 1 d . . .
C10 C 0.2573(3) 0.7716(9) 0.3331(3) 0.0537(15) Uani 1 1 d . . .
H10A H 0.2469 0.7305 0.2823 0.064 Uiso 1 1 calc R . .
H10B H 0.2151 0.8807 0.3355 0.064 Uiso 1 1 calc R . .
C11 C 0.2561(3) 0.5526(11) 0.3733(3) 0.089(2) Uani 1 1 d . . .
H11A H 0.2046 0.4749 0.3531 0.134 Uiso 1 1 calc R . .
H11B H 0.2655 0.5933 0.4235 0.134 Uiso 1 1 calc R . .
H11C H 0.2972 0.4432 0.3703 0.134 Uiso 1 1 calc R . .
C12 C 0.4763(2) 1.1359(8) 0.4159(2) 0.0282(11) Uani 1 1 d . . .
H12 H 0.4409 1.1771 0.4401 0.034 Uiso 1 1 calc R . .
C13 C 0.5552(2) 1.2456(7) 0.4319(2) 0.0295(11) Uani 1 1 d . . .
H13A H 0.5857 1.2366 0.4837 0.035 Uiso 1 1 calc R . .
H13B H 0.5507 1.4155 0.4167 0.035 Uiso 1 1 calc R . .
C14 C 0.5946(2) 1.0942(7) 0.3883(2) 0.0224(10) Uani 1 1 d . . .
C15 C 0.6444(2) 1.2314(8) 0.3526(2) 0.0242(10) Uani 1 1 d . . .
C16 C 0.7155(2) 1.0839(8) 0.3600(2) 0.0239(10) Uani 1 1 d . . .
C17 C 0.7726(2) 1.1108(8) 0.3283(2) 0.0300(12) Uani 1 1 d . . .
H17 H 0.7700 1.2385 0.2960 0.036 Uiso 1 1 calc R . .
C18 C 0.8332(3) 0.9464(9) 0.3451(2) 0.0366(13) Uani 1 1 d . . .
H18 H 0.8726 0.9611 0.3237 0.044 Uiso 1 1 calc R . .
C19 C 0.8378(3) 0.7596(8) 0.3925(2) 0.0364(12) Uani 1 1 d . . .
H19 H 0.8799 0.6481 0.4026 0.044 Uiso 1 1 calc R . .
C20 C 0.7818(2) 0.7339(7) 0.4253(2) 0.0324(11) Uani 1 1 d . . .
H20 H 0.7853 0.6087 0.4586 0.039 Uiso 1 1 calc R . .
C21 C 0.7208(2) 0.8966(8) 0.4078(2) 0.0248(11) Uani 1 1 d . . .
C22 C 0.6522(2) 0.9075(8) 0.4335(2) 0.0254(11) Uani 1 1 d . . .
O1 O 0.37744(18) 0.6903(6) 0.28611(19) 0.0494(10) Uani 1 1 d . . .
O2 O 0.33268(18) 0.8926(6) 0.36152(17) 0.0507(10) Uani 1 1 d . . .
O3 O 0.62894(17) 1.4241(6) 0.32372(16) 0.0341(8) Uani 1 1 d . . .
O4 O 0.64310(16) 0.7856(5) 0.48044(15) 0.0362(8) Uani 1 1 d . . .
Br1 Br 0.42112(3) 1.28379(10) 0.01844(2) 0.0484(2) Uani 1 1 d . . .

loop_
_atom_site_aniso_label
_atom_site_aniso_U_11
_atom_site_aniso_U_22
_atom_site_aniso_U_33
_atom_site_aniso_U_23
_atom_site_aniso_U_13
_atom_site_aniso_U_12
C1 0.028(3) 0.035(3) 0.023(2) -0.001(2) 0.009(2) -0.010(2)
C2 0.036(3) 0.033(3) 0.034(3) -0.008(3) 0.019(2) -0.004(3)
C3 0.031(3) 0.022(3) 0.025(2) 0.004(2) 0.012(2) 0.004(2)
C4 0.019(2) 0.019(3) 0.030(2) -0.005(2) 0.009(2) -0.003(2)
C5 0.024(2) 0.026(3) 0.027(2) -0.005(2) 0.0100(19) 0.001(2)
C6 0.027(3) 0.024(3) 0.039(3) 0.005(2) 0.008(2) 0.002(2)
C7 0.026(3) 0.018(3) 0.028(2) 0.002(2) 0.012(2) 0.003(2)
C8 0.026(3) 0.022(3) 0.022(2) 0.003(2) 0.009(2) 0.004(2)
C9 0.031(3) 0.031(3) 0.033(3) 0.004(2) 0.014(2) 0.002(2)
C10 0.025(3) 0.070(4) 0.068(4) -0.001(3) 0.018(3) -0.007(3)
C11 0.049(4) 0.096(5) 0.103(5) 0.050(5) 0.001(4) -0.007(4)
C12 0.030(3) 0.029(3) 0.030(3) 0.006(2) 0.017(2) 0.007(2)
C13 0.033(3) 0.028(3) 0.030(2) -0.001(2) 0.013(2) 0.004(2)
C14 0.022(2) 0.022(3) 0.022(2) 0.004(2) 0.006(2) 0.002(2)
C15 0.029(3) 0.022(3) 0.020(2) -0.004(2) 0.0070(19) -0.005(2)
C16 0.026(3) 0.021(3) 0.024(2) -0.003(2) 0.008(2) -0.006(2)
C17 0.028(3) 0.035(3) 0.027(3) -0.002(2) 0.010(2) -0.010(2)
C18 0.029(3) 0.047(3) 0.040(3) -0.005(3) 0.018(2) -0.001(3)
C19 0.028(3) 0.035(3) 0.047(3) -0.007(3) 0.015(2) 0.006(2)
C20 0.032(3) 0.023(3) 0.037(3) 0.003(2) 0.005(2) 0.001(2)
C21 0.017(2) 0.029(3) 0.025(2) -0.004(2) 0.0021(19) -0.001(2)
C22 0.030(3) 0.024(3) 0.022(2) -0.006(2) 0.008(2) -0.004(2)
O1 0.038(2) 0.047(2) 0.068(2) -0.026(2) 0.0239(19) -0.0141(18)
O2 0.030(2) 0.069(3) 0.063(2) -0.024(2) 0.0294(19) -0.0178(18)
O3 0.036(2) 0.028(2) 0.0394(19) 0.0073(17) 0.0140(16) 0.0000(16)
O4 0.0361(19) 0.042(2) 0.0331(18) 0.0140(17) 0.0149(15) 0.0032(16)
Br1 0.0537(3) 0.0596(4) 0.0290(3) 0.0110(3) 0.0103(2) -0.0065(3)

loop_
_atom_type_symbol
_atom_type_description
_atom_type_scat_dispersion_real
_atom_type_scat_dispersion_imag
_atom_type_scat_source
C C 0.0033 0.0016 'International Tables Vol C Tables 4.2.6.8 and 6.1.1.4'
H H 0.0000 0.0000 'International Tables Vol C Tables 4.2.6.8 and 6.1.1.4'
O O 0.0106 0.0060 'International Tables Vol C Tables 4.2.6.8 and 6.1.1.4'
Br Br -0.2901 2.4595 'International Tables Vol C Tables 4.2.6.8 and 6.1.1.4'

loop_
_geom_angle_atom_site_label_1
_geom_angle_atom_site_label_2
_geom_angle_atom_site_label_3
_geom_angle
_geom_angle_site_symmetry_1
_geom_angle_site_symmetry_3
_geom_angle_publ_flag
C6 C1 C2 122.2(4) . . ?
C6 C1 Br1 117.6(4) . . ?
C2 C1 Br1 120.2(3) . . ?
C1 C2 C3 118.6(4) . . ?
C1 C2 H2 120.7 . . ?
C3 C2 H2 120.7 . . ?
C4 C3 C2 121.3(4) . . ?
C4 C3 H3 119.4 . . ?
C2 C3 H3 119.4 . . ?
C3 C4 C5 118.4(4) . . ?
C3 C4 C7 120.6(4) . . ?
C5 C4 C7 121.0(4) . . ?
C6 C5 C4 121.0(4) . . ?
C6 C5 H5 119.5 . . ?
C4 C5 H5 119.5 . . ?
C1 C6 C5 118.5(4) . . ?
C1 C6 H6 120.7 . . ?
C5 C6 H6 120.7 . . ?
C4 C7 C8 113.1(3) . . ?
C4 C7 C14 115.8(3) . . ?
C8 C7 C14 101.3(3) . . ?
C4 C7 H7 108.8 . . ?
C8 C7 H7 108.8 . . ?
C14 C7 H7 108.8 . . ?
C12 C8 C9 127.5(4) . . ?
C12 C8 C7 113.4(4) . . ?
C9 C8 C7 119.0(4) . . ?
O1 C9 O2 123.8(4) . . ?
O1 C9 C8 123.5(4) . . ?
O2 C9 C8 112.6(4) . . ?
O2 C10 C11 111.2(4) . . ?
O2 C10 H10A 109.4 . . ?
C11 C10 H10A 109.4 . . ?
O2 C10 H10B 109.4 . . ?
C11 C10 H10B 109.4 . . ?
H10A C10 H10B 108.0 . . ?
C10 C11 H11A 109.5 . . ?
C10 C11 H11B 109.5 . . ?
H11A C11 H11B 109.5 . . ?
C10 C11 H11C 109.5 . . ?
H11A C11 H11C 109.5 . . ?
H11B C11 H11C 109.5 . . ?
C8 C12 C13 112.7(4) . . ?
C8 C12 H12 123.7 . . ?
C13 C12 H12 123.7 . . ?
C12 C13 C14 104.2(3) . . ?
C12 C13 H13A 110.9 . . ?
C14 C13 H13A 110.9 . . ?
C12 C13 H13B 110.9 . . ?
C14 C13 H13B 110.9 . . ?
H13A C13 H13B 108.9 . . ?
C15 C14 C22 102.9(3) . . ?
C15 C14 C13 116.3(3) . . ?
C22 C14 C13 113.1(3) . . ?
C15 C14 C7 112.5(3) . . ?
C22 C14 C7 106.1(3) . . ?
C13 C14 C7 105.6(3) . . ?
O3 C15 C16 126.3(4) . . ?
O3 C15 C14 126.2(4) . . ?
C16 C15 C14 107.5(4) . . ?
C17 C16 C21 120.2(4) . . ?
C17 C16 C15 130.1(4) . . ?
C21 C16 C15 109.7(3) . . ?
C18 C17 C16 117.9(4) . . ?
C18 C17 H17 121.0 . . ?
C16 C17 H17 121.0 . . ?
C17 C18 C19 121.5(4) . . ?
C17 C18 H18 119.2 . . ?
C19 C18 H18 119.2 . . ?
C20 C19 C18 120.8(4) . . ?
C20 C19 H19 119.6 . . ?
C18 C19 H19 119.6 . . ?
C21 C20 C19 117.6(4) . . ?
C21 C20 H20 121.2 . . ?
C19 C20 H20 121.2 . . ?
C20 C21 C16 121.9(4) . . ?
C20 C21 C22 128.8(4) . . ?
C16 C21 C22 109.3(4) . . ?
O4 C22 C21 125.9(4) . . ?
O4 C22 C14 126.3(4) . . ?
C21 C22 C14 107.7(3) . . ?
C9 O2 C10 117.1(4) . . ?

loop_
_geom_bond_atom_site_label_1
_geom_bond_atom_site_label_2
_geom_bond_distance
_geom_bond_site_symmetry_2
_geom_bond_publ_flag
C1 C6 1.374(5) . ?
C1 C2 1.373(6) . ?
C1 Br1 1.905(4) . ?
C2 C3 1.388(5) . ?
C2 H2 0.9500 . ?
C3 C4 1.382(5) . ?
C3 H3 0.9500 . ?
C4 C5 1.395(5) . ?
C4 C7 1.504(5) . ?
C5 C6 1.388(5) . ?
C5 H5 0.9500 . ?
C6 H6 0.9500 . ?
C7 C8 1.517(5) . ?
C7 C14 1.584(5) . ?
C7 H7 1.0000 . ?
C8 C12 1.319(5) . ?
C8 C9 1.479(6) . ?
C9 O1 1.206(5) . ?
C9 O2 1.329(4) . ?
C10 O2 1.452(5) . ?
C10 C11 1.465(7) . ?
C10 H10A 0.9900 . ?
C10 H10B 0.9900 . ?
C11 H11A 0.9800 . ?
C11 H11B 0.9800 . ?
C11 H11C 0.9800 . ?
C12 C13 1.483(5) . ?
C12 H12 0.9500 . ?
C13 C14 1.548(5) . ?
C13 H13A 0.9900 . ?
C13 H13B 0.9900 . ?
C14 C15 1.528(5) . ?
C14 C22 1.530(6) . ?
C15 O3 1.206(4) . ?
C15 C16 1.491(6) . ?
C16 C17 1.389(5) . ?
C16 C21 1.394(5) . ?
C17 C18 1.379(6) . ?
C17 H17 0.9500 . ?
C18 C19 1.389(6) . ?
C18 H18 0.9500 . ?
C19 C20 1.384(5) . ?
C19 H19 0.9500 . ?
C20 C21 1.379(5) . ?
C20 H20 0.9500 . ?
C21 C22 1.494(5) . ?
C22 O4 1.211(4) . ?
